data_2000106
loop_
_publ_author_name
'Dutasta, J. P.'
'Gellon, G.'
'Pierre, J. L.'
'Averbuch-Pouchot, M. T.'
'Durif, A.'

_publ_section_title
;
 Structure of a pyridyl-containing macrobicyclic molecule, potential
 transition-metal complexing agent and NADH model precursor
;
_journal_issue 2
_journal_name_full
;
 Acta Crystallographica, Section C: Crystal Structure Communications
;
_journal_page_first 259
_journal_page_last 261
_journal_paper_doi 10.1107/s0108270189006189
_journal_volume 46
_journal_year 1990
_chemical_formula_sum 'C17 H25 N5 O2'
_space_group_IT_number 33
_symmetry_cell_setting orthorhombic
_symmetry_Int_Tables_number 33
_symmetry_space_group_name_Hall 'P 2c -2ab'
_symmetry_space_group_name_H-M 'P b n 21'
_cell_angle_alpha 90
_cell_angle_beta 90
_cell_angle_gamma 90
_cell_formula_units_Z 4
_cell_length_a 10.734(9)
_cell_length_b 20.806(10)
_cell_length_c 7.625(6)
_cell_volume 1702.903
_diffrn_ambient_temperature ?
_exptl_crystal_density_diffrn 1.293
_refine_ls_R_factor_gt 0.055
_refine_ls_wR_factor_gt 0.055
_cod_database_code 2000106

loop_
_symmetry_equiv_pos_site_id
_symmetry_equiv_pos_as_xyz
1 x,y,z
2 1/2-x,1/2+y,z
3 1/2+x,1/2-y,1/2+z
4 -x,-y,1/2+z

loop_
_atom_site_label
_atom_site_type_symbol
_atom_site_fract_x
_atom_site_fract_y
_atom_site_fract_z
N1 N 0.1247(2) 0.17783(8) 0.00000
N2 N 0.3276(2) 0.13852(9) 0.0798(3)
N3 N -0.0777(2) 0.08930(8) 0.0079(3)
N4 N 0.0325(2) -0.13275(9) -0.0313(4)
N5 N 0.3671(2) 0.00561(9) 0.1408(3)
C1 C 0.2285(2) 0.18389(9) 0.1227(3)
C2 C 0.3764(2) 0.1538(1) -0.0950(4)
C3 C 0.1674(3) 0.1939(1) -0.1773(4)
C4 C 0.2734(3) 0.1498(1) -0.2269(4)
C5 C 0.0213(2) 0.2201(1) 0.0563(4)
C6 C -0.1000(2) 0.2047(1) -0.0363(4)
C7 C -0.1630(2) 0.1435(1) 0.0240(4)
C8 C -0.1150(2) 0.0287(1) 0.0170(4)
C9 C -0.0141(2) -0.02107(9) 0.0136(3)
C10 C 0.1080(2) -0.00971(9) 0.0602(3)
C11 C 0.1921(2) -0.0598(1) 0.0643(3)
C12 C 0.1488(3) -0.1199(1) 0.0175(4)
C13 C -0.0462(2) -0.0836(1) -0.0300(4)
C14 C 0.3225(2) -0.0537(1) 0.1313(4)
C15 C 0.4792(2) 0.0221(2) 0.2393(4)
C16 C 0.5231(2) 0.0888(1) 0.1955(4)
C17 C 0.4263(2) 0.1414(1) 0.2143(4)
O1 O -0.2239(2) 0.01274(9) 0.0266(4)
O2 O 0.3813(2) -0.10176(9) 0.1747(3)
H1 H -0.005(2) 0.1000(9) 0.006(3)
H2 H 0.320(2) 0.0378(9) 0.117(3)
H3 H 0.259(2) 0.2294(9) 0.124(3)
H4 H 0.196(2) 0.174(1) 0.236(3)
H5 H 0.418(2) 0.195(1) -0.094(4)
H6 H 0.442(2) 0.122(1) -0.123(4)
H7 H 0.100(2) 0.188(1) -0.255(4)
H8 H 0.193(2) 0.240(1) -0.178(4)
H9 H 0.245(2) 0.107(1) -0.233(4)
H10 H 0.305(2) 0.161(1) -0.336(4)
H11 H 0.047(2) 0.265(1) 0.028(4)
H12 H 0.012(2) 0.215(1) 0.191(3)
H13 H -0.158(2) 0.240(1) -0.015(4)
H14 H -0.240(2) 0.136(1) -0.045(4)
H15 H -0.190(2) 0.147(1) 0.150(3)
H16 H 0.136(2) 0.030(1) 0.091(3)
H17 H 0.385(2) 0.136(1) 0.321(4)
H18 H 0.465(2) 0.186(1) 0.208(3)
H19 H -0.090(2) 0.201(1) -0.160(4)
H20 H 0.209(2) -0.156(1) 0.025(4)
H21 H -0.129(2) -0.091(1) -0.064(4)
H22 H 0.560(2) 0.092(1) 0.081(4)
H23 H 0.541(2) -0.007(1) 0.213(4)
H24 H 0.452(2) 0.019(1) 0.364(4)
H25 H 0.591(2) 0.098(1) 0.272(4)

loop_
_atom_type_symbol
_atom_type_radius_bond
C 0.68
H 0.23
N 0.68
O 0.68
